data_7227626
loop_
_publ_author_name
'Crennel, Susan J.'
'Cheetham, Anthony K.'
'Kaduk, James, A.'
'Jarman, Richard H.'

_publ_section_title
;
 Isomorphous substitution in non-linear optical KTiOPO4: powder
 diffraction studies of K0.5Rb0.5SnOPO4, K0.5Na0.5Ti0.5Sn0.5OPO4,
 Na0.5Rb0.5Ti0.5Sn0.5OPO4 and K0.5Rb0.5Ti0.5Sn0.5OPO4
;
_journal_name_full 'Journal of Materials Chemistry'
_journal_page_first 785
_journal_page_last 792
_journal_paper_doi 10.1039/JM9920200785
_journal_volume 2
_journal_year 1992
_chemical_formula_sum 'K0.5 Na0.5 O5 P Sn0.5 Ti0.5'
_chemical_formula_weight 225.303
_space_group_IT_number 33
_symmetry_cell_setting orthorhombic
_symmetry_Int_Tables_number 33
_symmetry_space_group_name_Hall 'P -2ac -2n'
_symmetry_space_group_name_H-M 'P n 21 a'
_cell_angle_alpha 90.
_cell_angle_beta 90.
_cell_angle_gamma 90.
_cell_formula_units_Z 8
_cell_length_a 12.8826(4)
_cell_length_b 10.6384(4)
_cell_length_c 6.3898(2)
_cell_volume 875.72(5)
_diffrn_ambient_temperature 293
_diffrn_radiation_probe x-ray
_diffrn_radiation_type CuK\a
_diffrn_radiation_wavelength 1.54184
_exptl_crystal_density_diffrn 3.418
_pd_proc_ls_prof_R_factor 0.0610
_pd_proc_ls_prof_wR_expected 0.0224
_pd_proc_ls_prof_wR_factor 0.0828
_refine_ls_R_Fsqd_factor 0.078
_cod_data_source_file J-Mater-Chem-1992-2-785-792-2.cif
_cod_data_source_block 2
_cod_depositor_comments
;
Joint Rietveld analysis of time-of-flight neutron and
X-ray posder diffraction data
Neutron R values from 3 data banks:
Rp = 0.0318; Rwp = 0.0444; RF = 0.0490; Rexp = 0.0197
Rp = 0.0366; Rwp = 0.0514; RF = 0.0363; Rexp = 0.0188
Rp = 0.0468; Rwp = 0.0363; RF = 0.0484; Rexp = 0.0319
;
_cod_original_cell_volume 875.72(8)
_cod_database_code 7227626

loop_
_symmetry_equiv_pos_site_id
_symmetry_equiv_pos_as_xyz
1 x,y,z
2 -x,1/2+y,-z
3 1/2-x,1/2+y,1/2+z
4 1/2+x,y,1/2-z

loop_
_atom_site_label
_atom_site_type_symbol
_atom_site_thermal_displace_type
_atom_site_fract_x
_atom_site_fract_y
_atom_site_fract_z
_atom_site_occupancy
_atom_site_U_iso_or_equiv
_atom_site_calc_flag
_atom_site_refinement_flags
_atom_site_disorder_assembly
_atom_site_disorder_group
Sn2 Sn Uiso 0.2542(6) 0.2678(9) 0.2442(14) 0.669(3) 0.0500(9) . . . .
Sn1 Sn Uiso 0.3702(4) 0.019(2) 0.501(2) 0.331(3) 0.0500(9) . . . .
Ti1 Ti Uiso 0.3702(4) 0.019(2) 0.501(2) 0.669(3) 0.0500(9) . . . .
P1 P Uiso 0.4965(5) 0.2755(6) 0.3439(4) 1.000 0.0029(5) . . . .
P2 P Uiso 0.1835(2) 0.5298(8) 0.4970(11) 1.000 0.0029(5) . . . .
O1 O Uiso 0.4876(6) 0.15630 0.4810(10) 1.000 0.0073(3) . . . .
O2 O Uiso 0.5173(5) 0.3900(5) 0.4830(10) 1.000 0.0073(3) . . . .
O3 O Uiso 0.4025(5) 0.3013(8) 0.1980(9) 1.000 0.0073(3) . . . .
O4 O Uiso 0.5911(5) 0.2629(8) 0.1913(9) 1.000 0.0073(3) . . . .
O5 O Uiso 0.1136(5) 0.5472(9) 0.3030(8) 1.000 0.0073(3) . . . .
O6 O Uiso 0.1087(5) 0.5012(9) 0.6817(9) 1.000 0.0073(3) . . . .
O7 O Uiso 0.2516(5) 0.6469(7) 0.5162(9) 1.000 0.0073(3) . . . .
O8 O Uiso 0.2572(4) 0.4195(7) 0.4558(8) 1.000 0.0073(3) . . . .
O9 O Uiso 0.2261(6) 0.6618(7) -0.0210(10) 1.000 0.0073(3) . . . .
O10 O Uiso 0.2294(6) 0.4044(8) 0.0300(10) 1.000 0.0073(3) . . . .
Ti2 Ti Uiso 0.2542(6) 0.2678(9) 0.2442(14) 0.331(3) 0.0500(9) . . . .
K2 K Uiso 0.1029(6) 0.0930(9) 0.6770(13) 0.73(4) 0.030(2) . . . .
Na1 Na Uiso 0.3553(5) 0.3124(8) 0.7632(8) 0.73(4) 0.030(2) . . . .
K1 K Uiso 0.3553(5) 0.3124(8) 0.7632(8) 0.27(4) 0.030(2) . . . .
Na2 Na Uiso 0.1029(6) 0.0930(9) 0.6770(13) 0.27(4) 0.030(2) . . . .

loop_
_geom_angle_atom_site_label_1
_geom_angle_atom_site_label_2
_geom_angle_atom_site_label_3
_geom_angle
_geom_angle_site_symmetry_1
_geom_angle_site_symmetry_2
_geom_angle_site_symmetry_3
_geom_angle_publ_flag
O1 Sn1 O2 87.6(3) . . 2_646 yes
O1 Sn1 O6 84.8(6) . . 3_544 yes
O1 Sn1 O5 83.0(6) . . 3_545 yes
O1 Sn1 O9 85.0(9) . . 3_545 yes
O1 Sn1 O10 177.5(8) . . 3_545 yes
O2 Sn1 O6 83.8(6) 2_646 . 3_544 yes
O2 Sn1 O5 88.7(6) 2_646 . 3_545 yes
O2 Sn1 O9 172.6(9) 2_646 . 3_545 yes
O2 Sn1 O10 92.7(10) 2_646 . 3_545 yes
O5 Sn1 O6 165.9(5) 3_545 . 3_544 yes
O6 Sn1 O9 94.8(7) 3_544 . 3_545 yes
O6 Sn1 O10 97.8(8) 3_544 . 3_545 yes
O5 Sn1 O9 91.1(8) 3_545 . 3_545 yes
O5 Sn1 O10 94.5(7) 3_545 . 3_545 yes
O9 Sn1 O10 94.7(4) 3_545 . 3_545 yes
O3 Sn2 O8 86.5(4) . . . yes
O3 Sn2 O10 85.5(5) . . . yes
O3 Sn2 O7 92.6(5) . . 3_544 yes
O3 Sn2 O9 95.6(5) . . 3_545 yes
O3 Sn2 O4 170.7(6) . . 4_455 yes
O8 Sn2 O10 83.5(4) . . . yes
O7 Sn2 O8 171.3(6) 3_544 . . yes
O8 Sn2 O9 86.9(4) . . 3_545 yes
O4 Sn2 O8 85.0(4) 4_455 . . yes
O7 Sn2 O10 87.8(5) 3_544 . . yes
O9 Sn2 O10 170.2(6) 3_545 . . yes
O4 Sn2 O10 89.6(4) 4_455 . . yes
O7 Sn2 O9 101.8(5) 3_544 . 3_545 yes
O4 Sn2 O7 95.2(4) 4_455 . 3_544 yes
O4 Sn2 O9 88.0(5) 4_455 . 3_545 yes
O1 Ti1 O2 87.6(3) . . 2_646 yes
O1 Ti1 O6 84.8(6) . . 3_544 yes
O1 Ti1 O5 83.0(6) . . 3_545 yes
O1 Ti1 O9 85.0(9) . . 3_545 yes
O1 Ti1 O10 177.5(8) . . 3_545 yes
O2 Ti1 O6 83.8(6) 2_646 . 3_544 yes
O2 Ti1 O5 88.7(6) 2_646 . 3_545 yes
O2 Ti1 O9 172.6(9) 2_646 . 3_545 yes
O2 Ti1 O10 92.7(10) 2_646 . 3_545 yes
O5 Ti1 O6 165.9(5) 3_545 . 3_544 yes
O6 Ti1 O9 94.8(7) 3_544 . 3_545 yes
O6 Ti1 O10 97.8(8) 3_544 . 3_545 yes
O5 Ti1 O9 91.1(8) 3_545 . 3_545 yes
O5 Ti1 O10 94.5(7) 3_545 . 3_545 yes
O9 Ti1 O10 94.7(4) 3_545 . 3_545 yes
O8 Ti2 O9 86.9(4) . . 3_545 yes
O4 Ti2 O8 85.0(4) 4_455 . . yes
O7 Ti2 O10 87.8(5) 3_544 . . yes
O9 Ti2 O10 170.2(6) 3_545 . . yes
O4 Ti2 O10 89.6(4) 4_455 . . yes
O7 Ti2 O9 101.8(5) 3_544 . 3_545 yes
O4 Ti2 O7 95.2(4) 4_455 . 3_544 yes
O4 Ti2 O9 88.0(5) 4_455 . 3_545 yes
O7 Ti2 O8 171.3(6) 3_544 . . yes
O3 Ti2 O8 86.5(4) . . . yes
O3 Ti2 O10 85.5(5) . . . yes
O3 Ti2 O7 92.6(5) . . 3_544 yes
O3 Ti2 O9 95.6(5) . . 3_545 yes
O3 Ti2 O4 170.7(6) . . 4_455 yes
O8 Ti2 O10 83.5(4) . . . yes
O1 P1 O4 109.9(5) . . . yes
O1 P1 O2 109.7(3) . . . yes
O1 P1 O3 115.3(6) . . . yes
O3 P1 O4 104.4(3) . . . yes
O2 P1 O3 110.1(5) . . . yes
O2 P1 O4 107.1(5) . . . yes
O5 P2 O8 108.4(6) . . . yes
O5 P2 O6 105.8(4) . . . yes
O5 P2 O7 107.6(6) . . . yes
O6 P2 O7 117.0(6) . . . yes
O6 P2 O8 111.4(6) . . . yes
O7 P2 O8 106.4(4) . . . yes
Sn1 O1 P1 131.0(6) . . . yes
Ti1 O1 P1 131.0(6) . . . yes
Sn1 O2 P1 134.6(6) 2_656 . . yes
Sn2 O3 P1 129.5(5) . . . yes
Ti2 O3 P1 129.5(5) . . . yes
Sn2 O4 P1 129.9(4) 4_555 . . yes
Sn1 O5 P2 135.1(5) 3_554 . . yes
Sn1 O6 P2 130.6(5) 3_555 . . yes
Sn2 O7 P2 125.2(5) 3_555 . . yes
Sn2 O8 P2 133.3(4) . . . yes
Ti2 O8 P2 133.3(4) . . . yes
Sn1 O10 Ti2 132.6(6) 3_554 . . yes

loop_
_geom_bond_atom_site_label_1
_geom_bond_atom_site_label_2
_geom_bond_distance
_geom_bond_site_symmetry_1
_geom_bond_site_symmetry_2
_geom_bond_publ_flag
Sn1 O2 1.999(16) . 2_646 yes
Sn1 O6 2.067(14) . 3_544 yes
Sn1 O5 1.964(14) . 3_545 yes
Sn1 O9 1.966(18) . 3_545 yes
Sn1 O10 1.780(17) . 3_545 yes
Sn1 O1 2.107(16) . . yes
Sn2 O4 2.142(10) . 4_455 yes
Sn2 O3 1.966(10) . . yes
Sn2 O8 2.106(11) . . yes
Sn2 O10 2.022(12) . . yes
Sn2 O7 1.945(11) . 3_544 yes
Sn2 O9 1.894(11) . 3_545 yes
Ti1 O1 2.107(16) . . yes
Ti1 O2 1.999(16) . 2_646 yes
Ti1 O6 2.067(14) . 3_544 yes
Ti1 O5 1.964(14) . 3_545 yes
Ti1 O9 1.966(18) . 3_545 yes
Ti1 O10 1.780(17) . 3_545 yes
Ti2 O10 2.022(12) . . yes
Ti2 O3 1.966(10) . . yes
Ti2 O8 2.106(11) . . yes
Ti2 O4 2.142(10) . 4_455 yes
Ti2 O7 1.945(11) . 3_544 yes
Ti2 O9 1.894(11) . 3_545 yes
P1 O1 1.546(7) . . yes
P1 O4 1.567(8) . . yes
P1 O2 1.532(8) . . yes
P1 O3 1.553(8) . . yes
P2 O8 1.532(9) . . yes
P2 O5 1.543(8) . . yes
P2 O6 1.554(9) . . yes
P2 O7 1.529(10) . . yes

loop_
_geom_torsion_atom_site_label_1
_geom_torsion_atom_site_label_2
_geom_torsion_atom_site_label_3
_geom_torsion_atom_site_label_4
_geom_torsion
_geom_torsion_site_symmetry_1
_geom_torsion_site_symmetry_2
_geom_torsion_site_symmetry_3
_geom_torsion_site_symmetry_4
_geom_torsion_publ_flag
O8 Sn2 O3 P1 72.9(8) . . . . no
O10 Sn2 O3 P1 156.7(7) . . . . no
O7 Sn2 O3 P1 -115.7(7) 3_544 . . . no
O9 Sn2 O3 P1 -13.6(9) 3_545 . . . no
O3 Sn2 O8 P2 136.9(6) . . . . no
O10 Sn2 O8 P2 51.1(7) . . . . no
O9 Sn2 O8 P2 -127.3(7) 3_545 . . . no
O4 Sn2 O8 P2 -39.1(7) 4_455 . . . no
O3 Sn2 O7 P2 56.7(7) . . 3_544 3_544 no
O10 Sn2 O7 P2 142.1(6) . . 3_544 3_544 no
O3 Sn2 O9 Ti1 -49.1(9) . . 3_545 . no
O8 Sn2 O9 Ti1 -135.3(7) . . 3_545 . no
O7 Sn2 O9 Ti1 44.7(9) 3_544 . 3_545 . no
O4 Sn2 O9 Ti1 139.5(7) 4_455 . 3_545 . no
O8 Sn2 O4 P1 121.9(7) . . 4_455 4_455 no
O10 Sn2 O4 P1 38.4(8) . . 4_455 4_455 no
O2 Ti1 O1 P1 138.7(6) 2_646 . . . no
O6 Ti1 O1 P1 54.7(9) 3_544 . . . no
O5 Ti1 O1 P1 -132.3(6) 3_545 . . . no
O9 Ti1 O1 P1 -40.6(8) 3_545 . . . no
O1 Ti1 O2 P1 133.6(7) . . 2_646 2_646 no
O1 Ti1 O6 P2 -115.2(8) . . 3_544 3_544 no
O1 Ti1 O5 P2 155.7(9) . . 3_545 3_545 no
O1 Ti1 O9 Sn2 66.9(8) . . 3_545 . no
O6 Ti1 O9 Sn2 -17.4(10) 3_544 . 3_545 . no
O5 Ti1 O9 Sn2 149.7(6) 3_545 . 3_545 . no
O10 Ti1 O9 Sn2 -115.6(7) 3_545 . 3_545 . no
O2 P1 O1 Ti1 126.3(7) . . . . no
O3 P1 O1 Ti1 1.4(9) . . . . no
O4 P1 O1 Ti1 -116.2(8) . . . . no
O1 P1 O3 Sn2 34.1(9) . . . . no
O2 P1 O3 Sn2 -90.7(8) . . . . no
O4 P1 O3 Sn2 154.8(7) . . . . no
O1 P1 O4 Sn2 -71.0(8) . . . 4_555 no
O2 P1 O4 Sn2 48.0(9) . . . 4_555 no
O3 P1 O4 Sn2 164.8(7) . . . 4_555 no
O5 P2 O7 Sn2 114.7(6) . . . 3_555 no
O6 P2 O7 Sn2 -4.0(9) . . . 3_555 no
O8 P2 O7 Sn2 -129.3(6) . . . 3_555 no
O5 P2 O8 Sn2 -19.5(9) . . . . no
O6 P2 O8 Sn2 96.4(7) . . . . no
O7 P2 O8 Sn2 -134.9(6) . . . . no
